data_7153819
loop_
_publ_author_name
'Prasad, Karothu Durga'
'Trinath, Jamma'
'Biswas, Ansuman'
'Sekar, Kanagaraj'
'Balaji, Kithiganahalli N.'
'Guru Row, Tayur N.'

_publ_section_title
;
 Alkyl chain substituted 1,9-pyrazoloanthrones exhibit prominent
 inhibitory effect on c-Jun N-terminal kinase (JNK).
;
_journal_issue 26
_journal_name_full 'Organic &amp; biomolecular chemistry'
_journal_page_first 4656
_journal_page_last 4662
_journal_paper_doi 10.1039/c4ob00548a
_journal_volume 12
_journal_year 2014
_chemical_compound_source 'see text'
_chemical_formula_moiety 'C15 H10 N2 O'
_chemical_formula_sum 'C15 H10 N2 O'
_chemical_formula_weight 234.25
_chemical_name_systematic ?
_space_group_IT_number 14
_symmetry_cell_setting monoclinic
_symmetry_Int_Tables_number 14
_symmetry_space_group_name_Hall '-P 2yn'
_symmetry_space_group_name_H-M 'P 1 21/n 1'
_atom_sites_solution_hydrogens geom
_atom_sites_solution_primary direct
_atom_sites_solution_secondary difmap
_cell_angle_alpha 90
_cell_angle_beta 92.397(5)
_cell_angle_gamma 90
_cell_formula_units_Z 4
_cell_length_a 4.9825(3)
_cell_length_b 14.7961(9)
_cell_length_c 15.1704(8)
_cell_measurement_reflns_used 11331
_cell_measurement_temperature 290(1)
_cell_measurement_theta_max 25.0
_cell_measurement_theta_min 2.7
_cell_volume 1117.41(11)
_computing_cell_refinement 'CrysAlisPro CCD (Oxford Diffraction, 2009)'
_computing_data_collection 'CrysAlisPro CCD (Oxford Diffraction, 2009)'
_computing_data_reduction 'CrysAlisPro RED (Oxford Diffraction, 2009)'
_computing_molecular_graphics 'Ortep-3 (Farrugia, 1997) and CAMERON (Watkin et al., 1993)'
_computing_publication_material 'WinGX (Farrugia, 1999)'
_computing_structure_refinement 'SHELXL97 (Sheldrick, 2008)'
_computing_structure_solution 'SHELXS97  (Sheldrick, 2008)'
_diffrn_ambient_temperature 290(1)
_diffrn_measured_fraction_theta_full 0.999
_diffrn_measured_fraction_theta_max 0.999
_diffrn_measurement_device_type 'Oxford Xcalibur,Eos(Nova) CCD detector'
_diffrn_measurement_method 'f\w scans'
_diffrn_radiation_monochromator graphite
_diffrn_radiation_probe x-ray
_diffrn_radiation_source 'Enhance (Mo) X-ray Source'
_diffrn_radiation_type MoK\a
_diffrn_radiation_wavelength 0.71073
_diffrn_reflns_av_R_equivalents 0.1312
_diffrn_reflns_av_sigmaI/netI 0.0587
_diffrn_reflns_limit_h_max 5
_diffrn_reflns_limit_h_min -5
_diffrn_reflns_limit_k_max 17
_diffrn_reflns_limit_k_min -17
_diffrn_reflns_limit_l_max 18
_diffrn_reflns_limit_l_min -18
_diffrn_reflns_number 11331
_diffrn_reflns_reduction_process
;
;
_diffrn_reflns_theta_full 24.97
_diffrn_reflns_theta_max 24.97
_diffrn_reflns_theta_min 2.69
_exptl_absorpt_coefficient_mu 0.090
_exptl_absorpt_correction_T_max 0.9823
_exptl_absorpt_correction_T_min 0.9736
_exptl_absorpt_correction_type multi-scan
_exptl_absorpt_process_details 'CrysAlis RED (Oxford Diffraction,2009)'
_exptl_crystal_colour colorless
_exptl_crystal_density_diffrn 1.393
_exptl_crystal_density_method 'Not Measured'
_exptl_crystal_description block
_exptl_crystal_F_000 488
_exptl_crystal_size_max 0.30
_exptl_crystal_size_mid 0.20
_exptl_crystal_size_min 0.20
_refine_diff_density_max 0.262
_refine_diff_density_min -0.266
_refine_diff_density_rms 0.056
_refine_ls_extinction_expression Fc^*^=kFc[1+0.001xFc^2^\l^3^/sin(2\q)]^-1/4^
_refine_ls_extinction_method SHELXL
_refine_ls_goodness_of_fit_ref 1.073
_refine_ls_hydrogen_treatment constr
_refine_ls_matrix_type full
_refine_ls_number_parameters 165
_refine_ls_number_reflns 1954
_refine_ls_number_restraints 0
_refine_ls_restrained_S_all 1.073
_refine_ls_R_factor_all 0.0793
_refine_ls_R_factor_gt 0.0661
_refine_ls_shift/su_max 0.000
_refine_ls_shift/su_mean 0.000
_refine_ls_structure_factor_coef Fsqd
_refine_ls_weighting_details 'calc w=1/[\s^2^(Fo^2^)+(0.1066P)^2^+0.2367P] where P=(Fo^2^+2Fc^2^)/3'
_refine_ls_weighting_scheme calc
_refine_ls_wR_factor_gt 0.1844
_refine_ls_wR_factor_ref 0.2007
_reflns_number_gt 1503
_reflns_number_total 1954
_reflns_threshold_expression >2sigma(I)
_cod_data_source_file c4ob00548a2.cif
_cod_data_source_block jnk_ch3_r
_cod_depositor_comments
;
The following automatic conversions were performed:

'_symmetry_cell_setting' value 'Monoclinic' changed to 'monoclinic'
according to
/usr/data/users/saulius/crontab/automatic-downloads/rss-feeds/RSC/lib/dictionaries/cif_core.dic
dictionary named 'cif_core.dic' version 2.4.2 from 2011-04-26.

Automatic conversion script
Id: cif_fix_values 2281 2013-09-26 08:29:07Z andrius 

 Adding full bibliography for 7153814--7153819.cif.
;
_cod_original_cell_volume 1117.40(11)
_cod_original_sg_symbol_H-M 'P 21/n'
_cod_database_code 7153819

loop_
_symmetry_equiv_pos_site_id
_symmetry_equiv_pos_as_xyz
1 x,y,z
2 1/2-x,1/2+y,1/2-z
3 -x,-y,-z
4 1/2+x,1/2-y,1/2+z

loop_
_atom_site_label
_atom_site_type_symbol
_atom_site_fract_x
_atom_site_fract_y
_atom_site_fract_z
_atom_site_U_iso_or_equiv
_atom_site_adp_type
_atom_site_occupancy
_atom_site_symmetry_multiplicity
_atom_site_calc_flag
_atom_site_refinement_flags
C10 C 0.1215(4) 0.26218(16) 0.87780(14) 0.0444(6) Uani 1 1 d .
C12 C -0.0443(4) 0.25646(16) 0.80154(14) 0.0465(6) Uani 1 1 d .
C14 C 0.3207(4) 0.33283(16) 0.88494(14) 0.0445(6) Uani 1 1 d .
C5 C 0.4991(5) 0.34430(17) 0.95724(15) 0.0493(6) Uani 1 1 d .
H5 H 0.4935 0.3050 1.0049 0.059 Uiso 1 1 calc R
C13 C 0.3325(4) 0.39311(16) 0.81258(14) 0.0472(6) Uani 1 1 d .
C4 C -0.2188(5) 0.18524(17) 0.81353(16) 0.0510(7) Uani 1 1 d .
C8 C 0.5213(5) 0.46267(18) 0.81672(17) 0.0569(7) Uani 1 1 d .
H8 H 0.5299 0.5030 0.7699 0.068 Uiso 1 1 calc R
N2 N 0.0557(4) 0.19839(14) 0.93528(13) 0.0530(6) Uani 1 1 d .
C11 C -0.0442(5) 0.31160(17) 0.72758(15) 0.0509(7) Uani 1 1 d .
C9 C 0.1533(5) 0.38578(18) 0.73066(15) 0.0546(7) Uani 1 1 d .
C1 C -0.2344(5) 0.2913(2) 0.66138(16) 0.0608(8) Uani 1 1 d .
H1 H -0.2443 0.3255 0.6099 0.073 Uiso 1 1 calc R
O1 O 0.1737(5) 0.44037(16) 0.67045(13) 0.0815(7) Uani 1 1 d .
C3 C -0.4125(5) 0.1648(2) 0.74668(18) 0.0622(8) Uani 1 1 d .
H3 H -0.5343 0.1177 0.7521 0.075 Uiso 1 1 calc R
C6 C 0.6836(5) 0.41345(19) 0.95849(17) 0.0594(7) Uani 1 1 d .
H6 H 0.8022 0.4203 1.0070 0.071 Uiso 1 1 calc R
C2 C -0.4119(5) 0.2191(2) 0.67204(18) 0.0676(9) Uani 1 1 d .
H2 H -0.5368 0.2068 0.6264 0.081 Uiso 1 1 calc R
N1 N -0.1536(4) 0.15203(15) 0.89558(14) 0.0566(6) Uani 1 1 d .
C7 C 0.6947(5) 0.47265(19) 0.88872(18) 0.0616(7) Uani 1 1 d .
H7 H 0.8196 0.5194 0.8904 0.074 Uiso 1 1 calc R
C15 C -0.2754(7) 0.0775(2) 0.9416(2) 0.0847(10) Uani 1 1 d .
H15A H -0.4603 0.0718 0.9220 0.127 Uiso 1 1 calc R
H15B H -0.2648 0.0890 1.0040 0.127 Uiso 1 1 calc R
H15C H -0.1816 0.0226 0.9294 0.127 Uiso 1 1 calc R

loop_
_atom_site_aniso_label
_atom_site_aniso_U_11
_atom_site_aniso_U_22
_atom_site_aniso_U_33
_atom_site_aniso_U_23
_atom_site_aniso_U_13
_atom_site_aniso_U_12
C10 0.0428(12) 0.0538(13) 0.0363(11) -0.0059(10) -0.0016(9) 0.0069(10)
C12 0.0422(12) 0.0595(14) 0.0376(12) -0.0096(10) -0.0019(9) 0.0114(10)
C14 0.0424(12) 0.0528(13) 0.0382(12) -0.0055(10) 0.0034(9) 0.0091(10)
C5 0.0486(13) 0.0590(14) 0.0400(12) -0.0040(10) -0.0008(9) 0.0035(11)
C13 0.0449(12) 0.0540(14) 0.0434(12) -0.0015(10) 0.0087(10) 0.0111(10)
C4 0.0466(13) 0.0597(15) 0.0463(13) -0.0156(11) -0.0039(10) 0.0091(11)
C8 0.0603(15) 0.0544(15) 0.0568(15) 0.0038(12) 0.0153(12) 0.0081(12)
N2 0.0534(12) 0.0584(12) 0.0467(11) -0.0015(9) -0.0046(9) -0.0049(9)
C11 0.0498(13) 0.0649(15) 0.0379(12) -0.0069(11) -0.0011(9) 0.0231(11)
C9 0.0554(14) 0.0662(16) 0.0424(13) 0.0039(12) 0.0054(10) 0.0192(12)
C1 0.0610(15) 0.0802(19) 0.0405(13) -0.0134(12) -0.0079(11) 0.0255(14)
O1 0.0947(16) 0.0917(15) 0.0578(12) 0.0261(11) -0.0007(10) 0.0123(12)
C3 0.0511(15) 0.0691(17) 0.0654(17) -0.0246(14) -0.0083(12) 0.0087(12)
C6 0.0529(14) 0.0708(17) 0.0543(15) -0.0136(13) -0.0016(11) -0.0038(12)
C2 0.0592(16) 0.087(2) 0.0551(16) -0.0305(15) -0.0185(12) 0.0235(15)
N1 0.0596(13) 0.0566(13) 0.0531(12) -0.0029(10) -0.0056(9) -0.0062(10)
C7 0.0587(15) 0.0616(17) 0.0649(17) -0.0073(13) 0.0069(12) -0.0073(12)
C15 0.090(2) 0.079(2) 0.084(2) 0.0112(17) -0.0099(17) -0.0270(17)

loop_
_atom_type_symbol
_atom_type_description
_atom_type_scat_dispersion_real
_atom_type_scat_dispersion_imag
_atom_type_scat_source
O O 0.0106 0.0060 'International Tables Vol C Tables 4.2.6.8 and 6.1.1.4'
N N 0.0061 0.0033 'International Tables Vol C Tables 4.2.6.8 and 6.1.1.4'
H H 0.0000 0.0000 'International Tables Vol C Tables 4.2.6.8 and 6.1.1.4'
C C 0.0033 0.0016 'International Tables Vol C Tables 4.2.6.8 and 6.1.1.4'

loop_
_geom_angle_atom_site_label_1
_geom_angle_atom_site_label_2
_geom_angle_atom_site_label_3
_geom_angle
N2 C10 C12 110.2(2)
N2 C10 C14 130.6(2)
C12 C10 C14 119.2(2)
C4 C12 C11 125.2(2)
C4 C12 C10 106.9(2)
C11 C12 C10 127.9(2)
C5 C14 C13 119.2(2)
C5 C14 C10 124.2(2)
C13 C14 C10 116.6(2)
C6 C5 C14 120.4(2)
C8 C13 C14 118.6(2)
C8 C13 C9 117.8(2)
C14 C13 C9 123.5(2)
N1 C4 C12 105.5(2)
N1 C4 C3 135.4(3)
C12 C4 C3 119.1(2)
C7 C8 C13 121.1(2)
C10 N2 N1 105.70(19)
C1 C11 C12 115.8(2)
C1 C11 C9 128.4(2)
C12 C11 C9 115.8(2)
O1 C9 C11 122.9(2)
O1 C9 C13 120.2(3)
C11 C9 C13 116.9(2)
C11 C1 C2 119.9(3)
C2 C3 C4 116.1(3)
C5 C6 C7 120.7(2)
C3 C2 C1 123.9(2)
C4 N1 N2 111.7(2)
C4 N1 C15 128.6(2)
N2 N1 C15 119.7(2)
C8 C7 C6 120.0(2)

loop_
_geom_bond_atom_site_label_1
_geom_bond_atom_site_label_2
_geom_bond_distance
C10 N2 1.335(3)
C10 C12 1.396(3)
C10 C14 1.443(3)
C12 C4 1.383(4)
C12 C11 1.387(3)
C14 C5 1.393(3)
C14 C13 1.418(3)
C5 C6 1.375(4)
C13 C8 1.394(4)
C13 C9 1.503(4)
C4 N1 1.365(3)
C4 C3 1.404(4)
C8 C7 1.372(4)
N2 N1 1.367(3)
C11 C1 1.385(4)
C11 C9 1.474(4)
C9 O1 1.227(3)
C1 C2 1.400(4)
C3 C2 1.388(4)
C6 C7 1.377(4)
N1 C15 1.452(4)

loop_
_geom_torsion_atom_site_label_1
_geom_torsion_atom_site_label_2
_geom_torsion_atom_site_label_3
_geom_torsion_atom_site_label_4
_geom_torsion
N2 C10 C12 C4 -0.2(3)
C14 C10 C12 C4 -178.30(18)
N2 C10 C12 C11 178.4(2)
C14 C10 C12 C11 0.3(3)
N2 C10 C14 C5 3.3(4)
C12 C10 C14 C5 -179.1(2)
N2 C10 C14 C13 -177.2(2)
C12 C10 C14 C13 0.5(3)
C13 C14 C5 C6 0.2(3)
C10 C14 C5 C6 179.8(2)
C5 C14 C13 C8 -0.7(3)
C10 C14 C13 C8 179.76(18)
C5 C14 C13 C9 178.78(19)
C10 C14 C13 C9 -0.8(3)
C11 C12 C4 N1 -178.1(2)
C10 C12 C4 N1 0.5(2)
C11 C12 C4 C3 0.4(3)
C10 C12 C4 C3 179.13(19)
C14 C13 C8 C7 0.6(3)
C9 C13 C8 C7 -178.9(2)
C12 C10 N2 N1 -0.2(2)
C14 C10 N2 N1 177.6(2)
C4 C12 C11 C1 -0.7(3)
C10 C12 C11 C1 -179.1(2)
C4 C12 C11 C9 177.6(2)
C10 C12 C11 C9 -0.8(3)
C1 C11 C9 O1 -1.0(4)
C12 C11 C9 O1 -179.1(2)
C1 C11 C9 C13 178.5(2)
C12 C11 C9 C13 0.4(3)
C8 C13 C9 O1 -0.7(3)
C14 C13 C9 O1 179.9(2)
C8 C13 C9 C11 179.82(18)
C14 C13 C9 C11 0.4(3)
C12 C11 C1 C2 0.3(3)
C9 C11 C1 C2 -177.8(2)
N1 C4 C3 C2 178.3(2)
C12 C4 C3 C2 0.3(3)
C14 C5 C6 C7 0.3(4)
C4 C3 C2 C1 -0.7(4)
C11 C1 C2 C3 0.4(4)
C12 C4 N1 N2 -0.7(3)
C3 C4 N1 N2 -178.9(2)
C12 C4 N1 C15 179.4(3)
C3 C4 N1 C15 1.2(5)
C10 N2 N1 C4 0.6(3)
C10 N2 N1 C15 -179.5(2)
C13 C8 C7 C6 -0.1(4)
C5 C6 C7 C8 -0.3(4)
